data_1565439
loop_
_publ_author_name
'Villamizar C., Claudia P.'
'Anzaldo, Bertin'
'Sharma, Pankaj'
'Guti\'errez P\'erez, Rene'
'del R\'io-Portilla, Federico'
'Toscano, Alfredo R.'

_publ_section_title
;
 Chiral Ferrocenyl-Bismuthines containing N/O donor pendant arm: Syntheses
 and molecular structures
;
_journal_name_full 'Inorganica Chimica Acta'
_journal_page_first 119353
_journal_paper_doi 10.1016/j.ica.2019.119353
_journal_volume 502
_journal_year 2020
_chemical_formula_moiety 'C19 H20.40 Bi Cl Fe N O0.30'
_chemical_formula_sum 'C19 H20.4 Bi Cl Fe N O0.3'
_chemical_formula_weight 567.81
_space_group_crystal_system triclinic
_space_group_IT_number 2
_space_group_name_Hall '-P 1'
_space_group_name_H-M_alt 'P -1'
_atom_sites_solution_hydrogens mixed
_atom_sites_solution_primary direct
_atom_sites_solution_secondary difmap
_audit_creation_method SHELXL-2017/1
_cell_angle_alpha 100.511(4)
_cell_angle_beta 91.254(4)
_cell_angle_gamma 92.187(5)
_cell_formula_units_Z 2
_cell_length_a 8.2980(13)
_cell_length_b 10.1552(15)
_cell_length_c 11.4067(15)
_cell_measurement_reflns_used 9812
_cell_measurement_temperature 298(2)
_cell_measurement_theta_max 29.94
_cell_measurement_theta_min 2.46
_cell_volume 944.0(2)
_computing_cell_refinement 'APEX2 v2014.1-1(Bruker, 2014)'
_computing_data_collection 'APEX2 v2014.1-1(Bruker, 2014)'
_computing_data_reduction 'SAINT V8.34A (Bruker, 2014)'
_computing_molecular_graphics 'XP V 5.1 (Bruker, 1998)'
_computing_publication_material 'CIFTAB V 2013/2 (Sheldrick, 2013)'
_computing_structure_refinement 'SHELXL-2018/1 (Sheldrick, 2015)'
_computing_structure_solution 'SHELXS-2012 (Bruker, 2013)'
_diffrn_ambient_temperature 298(2)
_diffrn_detector_area_resol_mean 52.0833
_diffrn_measured_fraction_theta_full 0.999
_diffrn_measured_fraction_theta_max 0.914
_diffrn_measurement_device_type 'Bruker D8 Venture \k geometry diffractometer 208039-1'
_diffrn_measurement_method '\f and \w-scans'
_diffrn_radiation_monochromator 'Helios multilayer mirror'
_diffrn_radiation_type MoK\a
_diffrn_radiation_wavelength 0.71073
_diffrn_reflns_av_R_equivalents 0.0638
_diffrn_reflns_av_unetI/netI 0.0249
_diffrn_reflns_Laue_measured_fraction_full 0.999
_diffrn_reflns_Laue_measured_fraction_max 0.914
_diffrn_reflns_limit_h_max 11
_diffrn_reflns_limit_h_min -11
_diffrn_reflns_limit_k_max 14
_diffrn_reflns_limit_k_min -14
_diffrn_reflns_limit_l_max 15
_diffrn_reflns_limit_l_min -15
_diffrn_reflns_number 105647
_diffrn_reflns_point_group_measured_fraction_full 0.999
_diffrn_reflns_point_group_measured_fraction_max 0.914
_diffrn_reflns_theta_full 25.242
_diffrn_reflns_theta_max 29.575
_diffrn_reflns_theta_min 2.457
_diffrn_source 'micro-focus X-ray source'
_exptl_absorpt_coefficient_mu 10.218
_exptl_absorpt_correction_T_max 0.7460
_exptl_absorpt_correction_T_min 0.4798
_exptl_absorpt_correction_type multi-scan
_exptl_absorpt_process_details '(Sheldrick, 2012)'
_exptl_crystal_colour orange
_exptl_crystal_density_diffrn 1.998
_exptl_crystal_description flakes
_exptl_crystal_F_000 540
_exptl_crystal_size_max 0.224
_exptl_crystal_size_mid 0.102
_exptl_crystal_size_min 0.029
_refine_diff_density_max 2.201
_refine_diff_density_min -0.610
_refine_diff_density_rms 0.131
_refine_ls_extinction_coef .
_refine_ls_extinction_method none
_refine_ls_goodness_of_fit_ref 1.068
_refine_ls_hydrogen_treatment constr
_refine_ls_matrix_type full
_refine_ls_number_parameters 221
_refine_ls_number_reflns 5289
_refine_ls_number_restraints 0
_refine_ls_restrained_S_all 1.068
_refine_ls_R_factor_all 0.0487
_refine_ls_R_factor_gt 0.0338
_refine_ls_shift/su_max 0.001
_refine_ls_shift/su_mean 0.000
_refine_ls_structure_factor_coef Fsqd
_refine_ls_weighting_details 'w=1/[\s^2^(Fo^2^)+(0.0296P)^2^+2.3044P] where P=(Fo^2^+2Fc^2^)/3'
_refine_ls_weighting_scheme calc
_refine_ls_wR_factor_gt 0.0680
_refine_ls_wR_factor_ref 0.0738
_reflns_Friedel_coverage 0.000
_reflns_Friedel_fraction_full .
_reflns_Friedel_fraction_max .
_reflns_number_gt 4385
_reflns_number_total 5289
_reflns_threshold_expression 'I > 2\s(I)'
_cod_data_source_file 410SHP17.cif
_cod_data_source_block 410SHP17
_cod_original_formula_sum 'C19 H20.40 Bi Cl Fe N O0.30'
_cod_database_code 1565439
_shelx_shelxl_version_number 2017/1
_shelx_space_group_comment
;
The symmetry employed for this shelxl refinement is uniquely defined
by the following loop, which should always be used as a source of
symmetry information in preference to the above space-group names.
They are only intended as comments.
;
_shelx_estimated_absorpt_t_min 0.208
_shelx_estimated_absorpt_t_max 0.756

loop_
_space_group_symop_operation_xyz
'x, y, z'
'-x, -y, -z'

loop_
_atom_site_label
_atom_site_type_symbol
_atom_site_fract_x
_atom_site_fract_y
_atom_site_fract_z
_atom_site_U_iso_or_equiv
_atom_site_adp_type
_atom_site_occupancy
_atom_site_site_symmetry_order
_atom_site_calc_flag
_atom_site_refinement_flags_posn
_atom_site_refinement_flags_adp
_atom_site_refinement_flags_occupancy
_atom_site_disorder_assembly
_atom_site_disorder_group
Bi1 Bi 0.49272(2) 0.33579(2) 0.35888(2) 0.04189(7) Uani 1 1 d . . . . .
Fe1 Fe 0.24123(8) 0.54909(6) 0.19378(6) 0.03925(15) Uani 1 1 d . . . . .
Cl1 Cl 0.73331(18) 0.49169(17) 0.3130(2) 0.0797(5) Uani 1 1 d . . . . .
N1 N 0.2084(5) 0.2042(4) 0.3503(4) 0.0475(10) Uani 1 1 d . . . . .
C1 C 0.1773(6) 0.3570(4) 0.2122(5) 0.0432(10) Uani 1 1 d . . . . .
C2 C 0.3482(5) 0.3751(4) 0.2060(4) 0.0381(9) Uani 1 1 d . . . . .
C3 C 0.3824(7) 0.4137(5) 0.0948(4) 0.0498(12) Uani 1 1 d . . . . .
H3 H 0.489540 0.432097 0.065474 0.060 Uiso 1 1 calc R U . . .
C4 C 0.2320(8) 0.4202(5) 0.0343(5) 0.0606(16) Uani 1 1 d . . . . .
H4 H 0.217592 0.445298 -0.044108 0.073 Uiso 1 1 calc R U . . .
C5 C 0.1073(7) 0.3865(5) 0.1063(5) 0.0566(14) Uani 1 1 d . . . . .
H5 H -0.008484 0.384110 0.086586 0.068 Uiso 1 1 calc R U . . .
C6 C 0.1997(10) 0.6769(6) 0.3487(6) 0.0718(19) Uani 1 1 d . . . . .
H6 H 0.173086 0.651587 0.425070 0.086 Uiso 1 1 calc R U . . .
C7 C 0.3548(8) 0.7017(6) 0.3093(6) 0.0663(17) Uani 1 1 d . . . . .
H7 H 0.456087 0.696160 0.353712 0.080 Uiso 1 1 calc R U . . .
C8 C 0.3410(8) 0.7369(5) 0.1971(6) 0.0622(15) Uani 1 1 d . . . . .
H8 H 0.429793 0.760905 0.148624 0.075 Uiso 1 1 calc R U . . .
C9 C 0.1755(9) 0.7321(5) 0.1669(6) 0.0672(18) Uani 1 1 d . . . . .
H9 H 0.128420 0.751845 0.092776 0.081 Uiso 1 1 calc R U . . .
C10 C 0.0902(8) 0.6964(6) 0.2597(7) 0.0713(19) Uani 1 1 d . . . . .
H10 H -0.027485 0.686190 0.262464 0.086 Uiso 1 1 calc R U . . .
C11 C 0.1041(7) 0.3073(5) 0.3154(6) 0.0550(13) Uani 1 1 d . . . . .
H11A H 0.095275 0.380933 0.382015 0.066 Uiso 0.693(14) 1 d R U P A 1
H11B H -0.003219 0.268451 0.292881 0.066 Uiso 0.693(14) 1 d R U P A 1
C12 C 0.1629(10) 0.1736(7) 0.4673(6) 0.083(2) Uani 1 1 d . . . . .
H12A H 0.233620 0.108921 0.489275 0.124 Uiso 1 1 calc R U . . .
H12B H 0.053662 0.137856 0.462260 0.124 Uiso 1 1 calc R U . . .
H12C H 0.171833 0.254177 0.526446 0.124 Uiso 1 1 calc R U . . .
C13 C 0.1981(8) 0.0822(5) 0.2591(6) 0.0652(16) Uani 1 1 d . . . . .
H13A H 0.264509 0.016020 0.283368 0.098 Uiso 1 1 calc R U . . .
H13B H 0.234866 0.102453 0.184865 0.098 Uiso 1 1 calc R U . . .
H13C H 0.088192 0.048099 0.249070 0.098 Uiso 1 1 calc R U . . .
C14 C 0.6099(6) 0.1550(5) 0.2577(5) 0.0461(11) Uani 1 1 d . . . . .
C15 C 0.6562(9) 0.0555(7) 0.3132(7) 0.077(2) Uani 1 1 d . . . . .
H15 H 0.639793 0.061537 0.394345 0.093 Uiso 1 1 calc R U . . .
C16 C 0.7278(10) -0.0554(7) 0.2501(8) 0.088(2) Uani 1 1 d . . . . .
H16 H 0.756827 -0.124153 0.289037 0.105 Uiso 1 1 calc R U . . .
C17 C 0.7557(9) -0.0650(7) 0.1346(7) 0.080(2) Uani 1 1 d . . . . .
H17 H 0.798182 -0.142021 0.091722 0.096 Uiso 1 1 calc R U . . .
C18 C 0.7215(14) 0.0389(9) 0.0805(8) 0.122(4) Uani 1 1 d . . . . .
H18 H 0.751405 0.037632 0.002170 0.146 Uiso 1 1 calc R U . . .
C19 C 0.6433(13) 0.1455(8) 0.1399(6) 0.111(4) Uani 1 1 d . . . . .
H19 H 0.612359 0.212700 0.099660 0.134 Uiso 1 1 calc R U . . .
O1 O -0.0019(12) 0.3328(8) 0.3545(7) 0.028(3) Uani 0.307(14) 1 d . . P A 2

loop_
_atom_site_aniso_label
_atom_site_aniso_U_11
_atom_site_aniso_U_22
_atom_site_aniso_U_33
_atom_site_aniso_U_23
_atom_site_aniso_U_13
_atom_site_aniso_U_12
Bi1 0.04702(11) 0.04299(10) 0.03479(9) 0.00274(6) -0.00004(7) 0.01288(7)
Fe1 0.0437(4) 0.0323(3) 0.0422(3) 0.0070(3) -0.0027(3) 0.0087(3)
Cl1 0.0436(7) 0.0633(9) 0.1263(15) 0.0024(9) 0.0097(8) -0.0034(7)
N1 0.059(3) 0.034(2) 0.051(2) 0.0090(17) 0.016(2) 0.0061(18)
C1 0.045(3) 0.031(2) 0.054(3) 0.0062(19) -0.001(2) 0.0079(19)
C2 0.039(2) 0.037(2) 0.040(2) 0.0098(18) 0.0041(18) 0.0099(18)
C3 0.066(3) 0.046(3) 0.040(2) 0.011(2) 0.012(2) 0.017(2)
C4 0.095(5) 0.042(3) 0.043(3) 0.003(2) -0.016(3) 0.021(3)
C5 0.058(3) 0.039(3) 0.067(4) -0.004(2) -0.024(3) 0.007(2)
C6 0.106(6) 0.041(3) 0.067(4) 0.000(3) 0.026(4) 0.016(3)
C7 0.077(4) 0.046(3) 0.068(4) -0.008(3) -0.019(3) 0.009(3)
C8 0.079(4) 0.040(3) 0.065(4) 0.005(2) 0.007(3) -0.006(3)
C9 0.093(5) 0.034(3) 0.074(4) 0.008(3) -0.026(4) 0.015(3)
C10 0.055(3) 0.042(3) 0.113(6) -0.002(3) 0.010(4) 0.015(3)
C11 0.044(3) 0.043(3) 0.078(4) 0.010(3) 0.013(3) 0.010(2)
C12 0.112(6) 0.073(4) 0.071(4) 0.031(4) 0.036(4) 0.007(4)
C13 0.074(4) 0.039(3) 0.079(4) 0.001(3) 0.006(3) 0.002(3)
C14 0.042(3) 0.047(3) 0.049(3) 0.006(2) -0.002(2) 0.013(2)
C15 0.098(5) 0.069(4) 0.075(4) 0.029(3) 0.016(4) 0.043(4)
C16 0.101(6) 0.059(4) 0.113(6) 0.032(4) 0.018(5) 0.043(4)
C17 0.082(5) 0.057(4) 0.094(5) -0.014(4) 0.003(4) 0.030(3)
C18 0.196(11) 0.106(7) 0.065(5) -0.001(4) 0.026(6) 0.087(7)
C19 0.193(10) 0.094(6) 0.054(4) 0.013(4) 0.024(5) 0.093(6)
O1 0.036(6) 0.027(5) 0.022(5) 0.005(3) 0.002(3) 0.003(4)

loop_
_atom_type_symbol
_atom_type_description
_atom_type_scat_dispersion_real
_atom_type_scat_dispersion_imag
_atom_type_scat_source
C C 0.0033 0.0016 'International Tables Vol C Tables 4.2.6.8 and 6.1.1.4'
H H 0.0000 0.0000 'International Tables Vol C Tables 4.2.6.8 and 6.1.1.4'
N N 0.0061 0.0033 'International Tables Vol C Tables 4.2.6.8 and 6.1.1.4'
Cl Cl 0.1484 0.1585 'International Tables Vol C Tables 4.2.6.8 and 6.1.1.4'
Fe Fe 0.3463 0.8444 'International Tables Vol C Tables 4.2.6.8 and 6.1.1.4'
Bi Bi -4.1077 10.2566 'International Tables Vol C Tables 4.2.6.8 and 6.1.1.4'
O O 0.0106 0.0060 'International Tables Vol C Tables 4.2.6.8 and 6.1.1.4'

loop_
_geom_angle_atom_site_label_1
_geom_angle_atom_site_label_2
_geom_angle_atom_site_label_3
_geom_angle
_geom_angle_site_symmetry_1
_geom_angle_site_symmetry_3
C2 Bi1 C14 95.55(17) . .
C2 Bi1 Cl1 92.03(13) . .
C14 Bi1 Cl1 90.61(14) . .
C2 Bi1 N1 70.72(15) . .
C14 Bi1 N1 92.05(16) . .
Cl1 Bi1 N1 162.72(11) . .
C7 Fe1 C9 67.3(3) . .
C7 Fe1 C2 109.1(2) . .
C9 Fe1 C2 168.7(3) . .
C7 Fe1 C4 150.0(3) . .
C9 Fe1 C4 108.8(2) . .
C2 Fe1 C4 68.6(2) . .
C7 Fe1 C10 67.3(3) . .
C9 Fe1 C10 39.7(3) . .
C2 Fe1 C10 150.2(3) . .
C4 Fe1 C10 129.9(3) . .
C7 Fe1 C6 40.3(3) . .
C9 Fe1 C6 67.2(3) . .
C2 Fe1 C6 117.6(2) . .
C4 Fe1 C6 168.1(3) . .
C10 Fe1 C6 40.0(3) . .
C7 Fe1 C3 117.3(3) . .
C9 Fe1 C3 130.0(3) . .
C2 Fe1 C3 40.98(18) . .
C4 Fe1 C3 40.9(2) . .
C10 Fe1 C3 168.1(3) . .
C6 Fe1 C3 150.2(3) . .
C7 Fe1 C5 168.9(3) . .
C9 Fe1 C5 117.0(2) . .
C2 Fe1 C5 68.6(2) . .
C4 Fe1 C5 40.3(3) . .
C10 Fe1 C5 109.0(3) . .
C6 Fe1 C5 130.2(3) . .
C3 Fe1 C5 68.6(2) . .
C7 Fe1 C8 40.0(3) . .
C9 Fe1 C8 40.4(3) . .
C2 Fe1 C8 130.1(2) . .
C4 Fe1 C8 117.3(3) . .
C10 Fe1 C8 67.3(3) . .
C6 Fe1 C8 67.6(3) . .
C3 Fe1 C8 108.4(2) . .
C5 Fe1 C8 149.5(3) . .
C7 Fe1 C1 130.9(2) . .
C9 Fe1 C1 149.4(3) . .
C2 Fe1 C1 40.92(19) . .
C4 Fe1 C1 68.0(2) . .
C10 Fe1 C1 117.6(2) . .
C6 Fe1 C1 109.2(2) . .
C3 Fe1 C1 68.7(2) . .
C5 Fe1 C1 40.5(2) . .
C8 Fe1 C1 169.0(2) . .
C13 N1 C12 110.4(5) . .
C13 N1 C11 110.4(5) . .
C12 N1 C11 110.8(5) . .
C13 N1 Bi1 112.9(3) . .
C12 N1 Bi1 112.7(4) . .
C11 N1 Bi1 99.2(3) . .
C5 C1 C2 107.7(5) . .
C5 C1 C11 131.5(5) . .
C2 C1 C11 120.7(4) . .
C5 C1 Fe1 69.4(3) . .
C2 C1 Fe1 68.9(3) . .
C11 C1 Fe1 129.6(4) . .
C3 C2 C1 108.0(4) . .
C3 C2 Fe1 69.7(3) . .
C1 C2 Fe1 70.2(2) . .
C3 C2 Bi1 135.5(4) . .
C1 C2 Bi1 116.5(3) . .
Fe1 C2 Bi1 126.2(2) . .
C4 C3 C2 107.2(5) . .
C4 C3 Fe1 69.5(3) . .
C2 C3 Fe1 69.3(3) . .
C4 C3 H3 126.4 . .
C2 C3 H3 126.4 . .
Fe1 C3 H3 126.4 . .
C5 C4 C3 108.8(5) . .
C5 C4 Fe1 70.1(3) . .
C3 C4 Fe1 69.6(3) . .
C5 C4 H4 125.6 . .
C3 C4 H4 125.6 . .
Fe1 C4 H4 125.6 . .
C4 C5 C1 108.3(5) . .
C4 C5 Fe1 69.6(3) . .
C1 C5 Fe1 70.1(3) . .
C4 C5 H5 125.8 . .
C1 C5 H5 125.8 . .
Fe1 C5 H5 125.8 . .
C10 C6 C7 107.4(6) . .
C10 C6 Fe1 70.0(4) . .
C7 C6 Fe1 69.5(3) . .
C10 C6 H6 126.3 . .
C7 C6 H6 126.3 . .
Fe1 C6 H6 126.3 . .
C8 C7 C6 108.6(6) . .
C8 C7 Fe1 70.6(3) . .
C6 C7 Fe1 70.1(4) . .
C8 C7 H7 125.7 . .
C6 C7 H7 125.7 . .
Fe1 C7 H7 125.7 . .
C7 C8 C9 106.9(6) . .
C7 C8 Fe1 69.4(3) . .
C9 C8 Fe1 69.3(3) . .
C7 C8 H8 126.5 . .
C9 C8 H8 126.5 . .
Fe1 C8 H8 126.5 . .
C10 C9 C8 108.6(6) . .
C10 C9 Fe1 70.4(3) . .
C8 C9 Fe1 70.3(3) . .
C10 C9 H9 125.7 . .
C8 C9 H9 125.7 . .
Fe1 C9 H9 125.7 . .
C9 C10 C6 108.5(6) . .
C9 C10 Fe1 69.9(3) . .
C6 C10 Fe1 70.0(3) . .
C9 C10 H10 125.7 . .
C6 C10 H10 125.7 . .
Fe1 C10 H10 125.7 . .
O1 C11 N1 123.5(7) . .
O1 C11 C1 127.8(7) . .
N1 C11 C1 108.6(4) . .
N1 C11 H11A 110.1 . .
C1 C11 H11A 110.1 . .
N1 C11 H11B 109.9 . .
C1 C11 H11B 109.8 . .
H11A C11 H11B 108.4 . .
N1 C12 H12A 109.5 . .
N1 C12 H12B 109.5 . .
H12A C12 H12B 109.5 . .
N1 C12 H12C 109.5 . .
H12A C12 H12C 109.5 . .
H12B C12 H12C 109.5 . .
N1 C13 H13A 109.5 . .
N1 C13 H13B 109.5 . .
H13A C13 H13B 109.5 . .
N1 C13 H13C 109.5 . .
H13A C13 H13C 109.5 . .
H13B C13 H13C 109.5 . .
C15 C14 C19 118.0(5) . .
C15 C14 Bi1 120.9(4) . .
C19 C14 Bi1 121.1(4) . .
C14 C15 C16 120.4(7) . .
C14 C15 H15 119.8 . .
C16 C15 H15 119.8 . .
C17 C16 C15 120.9(6) . .
C17 C16 H16 119.5 . .
C15 C16 H16 119.5 . .
C16 C17 C18 119.0(6) . .
C16 C17 H17 120.5 . .
C18 C17 H17 120.5 . .
C17 C18 C19 120.4(8) . .
C17 C18 H18 119.8 . .
C19 C18 H18 119.8 . .
C18 C19 C14 120.9(7) . .
C18 C19 H19 119.6 . .
C14 C19 H19 119.6 . .

loop_
_geom_bond_atom_site_label_1
_geom_bond_atom_site_label_2
_geom_bond_distance
_geom_bond_site_symmetry_2
Bi1 C2 2.199(4) .
Bi1 C14 2.250(5) .
Bi1 Cl1 2.6216(16) .
Bi1 N1 2.658(4) .
Fe1 C7 2.029(6) .
Fe1 C9 2.031(5) .
Fe1 C2 2.033(4) .
Fe1 C4 2.036(5) .
Fe1 C10 2.037(6) .
Fe1 C6 2.037(6) .
Fe1 C3 2.038(5) .
Fe1 C5 2.042(5) .
Fe1 C8 2.044(6) .
Fe1 C1 2.051(5) .
N1 C13 1.464(7) .
N1 C12 1.478(7) .
N1 C11 1.486(7) .
C1 C5 1.415(7) .
C1 C2 1.428(7) .
C1 C11 1.495(8) .
C2 C3 1.425(7) .
C3 C4 1.423(8) .
C3 H3 0.9800 .
C4 C5 1.405(9) .
C4 H4 0.9800 .
C5 H5 0.9800 .
C6 C10 1.393(10) .
C6 C7 1.401(10) .
C6 H6 0.9800 .
C7 C8 1.395(9) .
C7 H7 0.9800 .
C8 C9 1.406(9) .
C8 H8 0.9800 .
C9 C10 1.381(10) .
C9 H9 0.9800 .
C10 H10 0.9800 .
C11 O1 1.016(10) .
C11 H11A 0.9700 .
C11 H11B 0.9700 .
C12 H12A 0.9600 .
C12 H12B 0.9600 .
C12 H12C 0.9600 .
C13 H13A 0.9600 .
C13 H13B 0.9600 .
C13 H13C 0.9600 .
C14 C15 1.349(8) .
C14 C19 1.365(9) .
C15 C16 1.383(9) .
C15 H15 0.9300 .
C16 C17 1.329(11) .
C16 H16 0.9300 .
C17 C18 1.353(12) .
C17 H17 0.9300 .
C18 C19 1.362(9) .
C18 H18 0.9300 .
C19 H19 0.9300 .

loop_
_geom_hbond_atom_site_label_D
_geom_hbond_atom_site_label_H
_geom_hbond_atom_site_label_A
_geom_hbond_distance_DH
_geom_hbond_distance_HA
_geom_hbond_distance_DA
_geom_hbond_angle_DHA
_geom_hbond_site_symmetry_A
_geom_hbond_publ_flag
C12 H12C Cl1 0.96 2.95 3.892(8) 167.9 2_666 yes

loop_
_geom_torsion_atom_site_label_1
_geom_torsion_atom_site_label_2
_geom_torsion_atom_site_label_3
_geom_torsion_atom_site_label_4
_geom_torsion
_geom_torsion_site_symmetry_1
_geom_torsion_site_symmetry_2
_geom_torsion_site_symmetry_3
_geom_torsion_site_symmetry_4
C5 C1 C2 C3 -0.9(5) . . . .
C11 C1 C2 C3 175.9(4) . . . .
Fe1 C1 C2 C3 -59.7(3) . . . .
C5 C1 C2 Fe1 58.7(3) . . . .
C11 C1 C2 Fe1 -124.4(4) . . . .
C5 C1 C2 Bi1 -179.8(3) . . . .
C11 C1 C2 Bi1 -2.9(6) . . . .
Fe1 C1 C2 Bi1 121.5(3) . . . .
C1 C2 C3 C4 0.6(5) . . . .
Fe1 C2 C3 C4 -59.4(3) . . . .
Bi1 C2 C3 C4 179.1(4) . . . .
C1 C2 C3 Fe1 60.0(3) . . . .
Bi1 C2 C3 Fe1 -121.4(4) . . . .
C2 C3 C4 C5 0.0(6) . . . .
Fe1 C3 C4 C5 -59.3(4) . . . .
C2 C3 C4 Fe1 59.4(3) . . . .
C3 C4 C5 C1 -0.6(6) . . . .
Fe1 C4 C5 C1 -59.6(3) . . . .
C3 C4 C5 Fe1 59.0(4) . . . .
C2 C1 C5 C4 0.9(6) . . . .
C11 C1 C5 C4 -175.5(5) . . . .
Fe1 C1 C5 C4 59.3(4) . . . .
C2 C1 C5 Fe1 -58.4(3) . . . .
C11 C1 C5 Fe1 125.2(5) . . . .
C10 C6 C7 C8 0.3(7) . . . .
Fe1 C6 C7 C8 60.3(4) . . . .
C10 C6 C7 Fe1 -60.0(4) . . . .
C6 C7 C8 C9 -0.7(6) . . . .
Fe1 C7 C8 C9 59.4(4) . . . .
C6 C7 C8 Fe1 -60.1(4) . . . .
C7 C8 C9 C10 0.8(6) . . . .
Fe1 C8 C9 C10 60.2(4) . . . .
C7 C8 C9 Fe1 -59.5(4) . . . .
C8 C9 C10 C6 -0.6(7) . . . .
Fe1 C9 C10 C6 59.6(4) . . . .
C8 C9 C10 Fe1 -60.2(4) . . . .
C7 C6 C10 C9 0.2(7) . . . .
Fe1 C6 C10 C9 -59.5(4) . . . .
C7 C6 C10 Fe1 59.8(4) . . . .
C13 N1 C11 O1 106.7(9) . . . .
C12 N1 C11 O1 -15.9(10) . . . .
Bi1 N1 C11 O1 -134.6(8) . . . .
C13 N1 C11 C1 -70.1(6) . . . .
C12 N1 C11 C1 167.3(5) . . . .
Bi1 N1 C11 C1 48.6(4) . . . .
C5 C1 C11 O1 -38.5(11) . . . .
C2 C1 C11 O1 145.5(8) . . . .
Fe1 C1 C11 O1 58.5(10) . . . .
C5 C1 C11 N1 138.1(5) . . . .
C2 C1 C11 N1 -37.9(6) . . . .
Fe1 C1 C11 N1 -124.9(4) . . . .
C19 C14 C15 C16 -3.2(12) . . . .
Bi1 C14 C15 C16 179.9(6) . . . .
C14 C15 C16 C17 1.5(13) . . . .
C15 C16 C17 C18 3.7(14) . . . .
C16 C17 C18 C19 -7.1(17) . . . .
C17 C18 C19 C14 5.4(18) . . . .
C15 C14 C19 C18 -0.2(15) . . . .
Bi1 C14 C19 C18 176.7(9) . . . .
